data_4133517
loop_
_publ_author_name
'Takeda, Hiroyuki'
'Kamiyama, Hiroko'
'Okamoto, Kouhei'
'Irimajiri, Mina'
'Mizutani, Toshihide'
'Koike, Kazuhide'
'Sekine, Akiko'
'Ishitani, Osamu'

_publ_section_title
;
 Highly Efficient and Robust Photocatalytic Systems for CO<sub>2</sub>
 Reduction Consisting of a Cu(I) Photosensitizer and Mn(I) Catalysts.
;
_journal_issue 49
_journal_name_full 'Journal of the American Chemical Society'
_journal_page_first 17241
_journal_page_last 17254
_journal_paper_doi 10.1021/jacs.8b10619
_journal_volume 140
_journal_year 2018
_chemical_formula_moiety 'C112 H100 Cu2 N4 P4, 2(F6 P), 5(C2 H3 N), (C H4 O)'
_chemical_formula_sum 'C123 H119 Cu2 F12 N9 O P6'
_chemical_formula_weight 2280.2
_chemical_name_systematic '[Cu(PPh2C4)2phen]2(PF6)2'
_space_group_crystal_system monoclinic
_space_group_IT_number 15
_space_group_name_Hall '-C 2yc'
_space_group_name_H-M_alt 'C 1 2/c 1'
_atom_sites_solution_hydrogens geom
_atom_sites_solution_primary direct
_atom_sites_solution_secondary difmap
_audit_creation_method SHELXL-2014/6
_cell_angle_alpha 90
_cell_angle_beta 96.2900(10)
_cell_angle_gamma 90
_cell_formula_units_Z 4
_cell_length_a 27.5497(7)
_cell_length_b 16.7720(5)
_cell_length_c 24.5756(7)
_cell_measurement_reflns_used 64394
_cell_measurement_temperature 173(2)
_cell_measurement_theta_max 68.204
_cell_measurement_theta_min 3.090
_cell_volume 11287.1(5)
_computing_cell_refinement 'PROCESS-AUTO (Rigaku, 2002)'
_computing_data_collection 'PROCESS-AUTO (Rigaku, 2002)'
_computing_data_reduction 'PROCESS-AUTO (Rigaku, 2002)'
_computing_molecular_graphics
;
ORTEP-3 (Farrugia, 2012), ShelXle (Huebschele et al., 2011), 
Mercury (Macrae et al., 2008)
;
_computing_publication_material
; 
WinGX publication routines (Farrugia, 2012)
ShelXle (Huebschele et al., 2011)
Mercury (Macrae et al., 2008)
;
_computing_structure_refinement 'SHELXL-2014/6 (Sheldrick, 2014)'
_computing_structure_solution 'SIR2014 (Burla et al., 2014)'
_diffrn_ambient_temperature 173(2)
_diffrn_measured_fraction_theta_full 0.990
_diffrn_measured_fraction_theta_max 0.988
_diffrn_measurement_device_type 'Rigaku R-AXIS RAPID II IP Area Detector'
_diffrn_measurement_method '\w scans'
_diffrn_radiation_type CuK\a
_diffrn_radiation_wavelength 1.54178
_diffrn_reflns_av_R_equivalents 0.1010
_diffrn_reflns_av_unetI/netI 0.0749
_diffrn_reflns_Laue_measured_fraction_full 0.990
_diffrn_reflns_Laue_measured_fraction_max 0.988
_diffrn_reflns_limit_h_max 33
_diffrn_reflns_limit_h_min -33
_diffrn_reflns_limit_k_max 19
_diffrn_reflns_limit_k_min -20
_diffrn_reflns_limit_l_max 29
_diffrn_reflns_limit_l_min -29
_diffrn_reflns_number 64394
_diffrn_reflns_point_group_measured_fraction_full 0.990
_diffrn_reflns_point_group_measured_fraction_max 0.988
_diffrn_reflns_theta_full 67.679
_diffrn_reflns_theta_max 68.204
_diffrn_reflns_theta_min 3.090
_diffrn_source 'rotating anode X-ray tube'
_exptl_absorpt_coefficient_mu 1.885
_exptl_absorpt_correction_T_max 0.996
_exptl_absorpt_correction_T_min 0.772
_exptl_absorpt_correction_type multi-scan
_exptl_absorpt_process_details 'Empirical Absorption Correction   March 2001 T Higashi'
_exptl_crystal_colour yellow
_exptl_crystal_density_diffrn 1.342
_exptl_crystal_density_method 'not measured'
_exptl_crystal_description platelet
_exptl_crystal_F_000 4736
_exptl_crystal_size_max 0.156
_exptl_crystal_size_mid 0.092
_exptl_crystal_size_min 0.047
_refine_diff_density_max 0.992
_refine_diff_density_min -0.690
_refine_diff_density_rms 0.095
_refine_ls_extinction_method none
_refine_ls_goodness_of_fit_ref 1.078
_refine_ls_hydrogen_treatment constr
_refine_ls_matrix_type full
_refine_ls_number_parameters 727
_refine_ls_number_reflns 10214
_refine_ls_number_restraints 44
_refine_ls_restrained_S_all 1.084
_refine_ls_R_factor_all 0.1023
_refine_ls_R_factor_gt 0.0842
_refine_ls_shift/su_max 0.023
_refine_ls_shift/su_mean 0.002
_refine_ls_structure_factor_coef Fsqd
_refine_ls_weighting_details 'w=1/[\s^2^(Fo^2^)+(0.1475P)^2^] where P=(Fo^2^+2Fc^2^)/3'
_refine_ls_weighting_scheme calc
_refine_ls_wR_factor_gt 0.2306
_refine_ls_wR_factor_ref 0.2507
_reflns_Friedel_coverage 0.000
_reflns_number_gt 7156
_reflns_number_total 10214
_reflns_threshold_expression 'I > 2\s(I)'
_cod_data_source_file ja8b10619_si_001.cif
_cod_data_source_block shelx
_cod_depositor_comments
;
The following automatic conversions were performed:

data item '_exptl_absorpt_correction_type' value 'Multi-scan' was
changed to 'multi-scan' in accordance with the
/home/saulius/struct/COD-crude-data/automatic-downloads/DataCite-retrospective/ACS/depositions/lib/dictionaries/cif_core.dic
dictionary named 'cif_core.dic' version 2.4.2 last updated on
2011-04-26.

Automatic conversion script
Id: cif_fix_values 6909 2019-04-08 15:41:33Z antanas 
;
_cod_original_sg_symbol_H-M 'C 2/c'
_cod_original_formula_sum 'C123 H119 Cu2 F12 N9 O1 P6'
_cod_database_code 4133517
_shelx_space_group_comment
;
The symmetry employed for this shelxl refinement is uniquely defined
by the following loop, which should always be used as a source of
symmetry information in preference to the above space-group names.
They are only intended as comments.
;
_shelx_estimated_absorpt_t_min 0.757
_shelx_estimated_absorpt_t_max 0.917
_shelxl_version_number 2014/6

loop_
_space_group_symop_operation_xyz
'x, y, z'
'-x, y, -z+1/2'
'x+1/2, y+1/2, z'
'-x+1/2, y+1/2, -z+1/2'
'-x, -y, -z'
'x, -y, z-1/2'
'-x+1/2, -y+1/2, -z'
'x+1/2, -y+1/2, z-1/2'

loop_
_atom_site_label
_atom_site_type_symbol
_atom_site_fract_x
_atom_site_fract_y
_atom_site_fract_z
_atom_site_U_iso_or_equiv
_atom_site_adp_type
_atom_site_occupancy
_atom_site_site_symmetry_order
_atom_site_calc_flag
_atom_site_refinement_flags_posn
_atom_site_refinement_flags_adp
_atom_site_refinement_flags_occupancy
_atom_site_disorder_assembly
_atom_site_disorder_group
Cu1 Cu 0.36561(2) 0.96227(3) 0.06815(2) 0.0488(2) Uani 1 1 d . . . . .
P1 P 0.40857(4) 0.98284(7) 0.15039(4) 0.0494(3) Uani 1 1 d . . . . .
N1 N 0.28933(11) 0.96166(19) 0.06869(13) 0.0467(8) Uani 1 1 d . . . . .
N2 N 0.34512(11) 1.05741(19) 0.01582(13) 0.0479(8) Uani 1 1 d . . . . .
P2 P 0.38685(3) 0.84829(6) 0.02644(4) 0.0473(3) Uani 1 1 d . . . . .
C1 C 0.26195(14) 0.9189(2) 0.10002(15) 0.0477(9) Uani 1 1 d . . . . .
C2 C 0.21100(14) 0.9148(2) 0.08902(16) 0.0472(9) Uani 1 1 d . . . . .
H2 H 0.1930 0.8832 0.1118 0.057 Uiso 1 1 calc R U . . .
C3 C 0.18664(13) 0.9559(2) 0.04588(16) 0.0451(9) Uani 1 1 d . . . . .
C4 C 0.21469(13) 1.0068(2) 0.01488(15) 0.0447(9) Uani 1 1 d . . . . .
C5 C 0.26570(13) 1.0077(2) 0.02829(15) 0.0437(9) Uani 1 1 d . . . . .
C6 C 0.29592(13) 1.0606(2) -0.00004(15) 0.0423(8) Uani 1 1 d . . . . .
C7 C 0.27439(13) 1.1125(2) -0.04027(15) 0.0435(8) Uani 1 1 d . . . . .
C8 C 0.22238(14) 1.1101(2) -0.05374(16) 0.0505(9) Uani 1 1 d . . . . .
H8 H 0.2075 1.1441 -0.0817 0.061 Uiso 1 1 calc R U . . .
C9 C 0.19392(14) 1.0600(2) -0.02732(17) 0.0508(10) Uani 1 1 d . . . . .
H9 H 0.1596 1.0601 -0.0370 0.061 Uiso 1 1 calc R U . . .
C10 C 0.37406(14) 1.1077(2) -0.00775(17) 0.0527(10) Uani 1 1 d . . . . .
C11 C 0.35486(14) 1.1633(2) -0.04664(16) 0.0503(10) Uani 1 1 d . . . . .
H11 H 0.3762 1.2005 -0.0608 0.060 Uiso 1 1 calc R U . . .
C12 C 0.30588(14) 1.1657(2) -0.06494(15) 0.0448(9) Uani 1 1 d . . . . .
C13 C 0.13283(14) 0.9471(2) 0.03487(18) 0.0519(10) Uani 1 1 d . . . . .
C14 C 0.10958(16) 0.9304(3) -0.01753(19) 0.0605(11) Uani 1 1 d . . . . .
H14 H 0.1280 0.9295 -0.0481 0.073 Uiso 1 1 calc R U . . .
C15 C 0.06025(17) 0.9154(3) -0.0248(2) 0.0739(14) Uani 1 1 d . . . . .
H15 H 0.0451 0.9028 -0.0603 0.089 Uiso 1 1 calc R U . . .
C16 C 0.03252(17) 0.9183(3) 0.0181(3) 0.0818(16) Uani 1 1 d . . . . .
H16 H -0.0016 0.9084 0.0123 0.098 Uiso 1 1 calc R U . . .
C17 C 0.05447(18) 0.9356(3) 0.0695(3) 0.0813(16) Uani 1 1 d . . . . .
H17 H 0.0352 0.9383 0.0992 0.098 Uiso 1 1 calc R U . . .
C18 C 0.10448(15) 0.9492(3) 0.0790(2) 0.0618(12) Uani 1 1 d . . . . .
H18 H 0.1193 0.9599 0.1150 0.074 Uiso 1 1 calc R U . . .
C19 C 0.28756(13) 1.2243(2) -0.10852(15) 0.0445(9) Uani 1 1 d . . . . .
C20 C 0.29140(16) 1.3046(3) -0.09856(17) 0.0584(11) Uani 1 1 d . . . . .
H20 H 0.3036 1.3232 -0.0632 0.070 Uiso 1 1 calc R U . . .
C21 C 0.27739(18) 1.3593(3) -0.1402(2) 0.0698(13) Uani 1 1 d . . . . .
H21 H 0.2798 1.4148 -0.1330 0.084 Uiso 1 1 calc R U . . .
C22 C 0.26019(16) 1.3332(3) -0.19150(19) 0.0629(12) Uani 1 1 d . . . . .
H22 H 0.2511 1.3703 -0.2200 0.076 Uiso 1 1 calc R U . . .
C23 C 0.25619(16) 1.2521(3) -0.20129(18) 0.0630(11) Uani 1 1 d . . . . .
H23 H 0.2444 1.2337 -0.2368 0.076 Uiso 1 1 calc R U . . .
C24 C 0.26901(15) 1.1979(3) -0.16045(17) 0.0589(11) Uani 1 1 d . . . . .
H24 H 0.2652 1.1424 -0.1676 0.071 Uiso 1 1 calc R U . . .
C25 C 0.28934(14) 0.8803(3) 0.14938(17) 0.0565(11) Uani 1 1 d . . . . .
H25A H 0.3190 0.8534 0.1391 0.068 Uiso 1 1 calc R U . . .
H25B H 0.2685 0.8400 0.1649 0.068 Uiso 1 1 calc R U . . .
C26 C 0.30390(16) 0.9479(3) 0.19288(17) 0.0604(11) Uani 1 1 d . . . . .
H26A H 0.3098 0.9979 0.1732 0.073 Uiso 1 1 calc R U . . .
H26B H 0.2761 0.9573 0.2143 0.073 Uiso 1 1 calc R U . . .
C27 C 0.34825(15) 0.9294(3) 0.23159(17) 0.0624(12) Uani 1 1 d . . . . .
H27A H 0.3411 0.8822 0.2536 0.075 Uiso 1 1 calc R U . . .
H27B H 0.3544 0.9748 0.2572 0.075 Uiso 1 1 calc R U . . .
C28 C 0.39498(15) 0.9129(3) 0.20521(17) 0.0592(11) Uani 1 1 d . . . . .
H28A H 0.3929 0.8584 0.1897 0.071 Uiso 1 1 calc R U . . .
H28B H 0.4228 0.9138 0.2343 0.071 Uiso 1 1 calc R U . . .
C29 C 0.40393(15) 1.0796(3) 0.18171(17) 0.0554(10) Uani 1 1 d . . . . .
C30 C 0.37200(16) 1.1377(3) 0.15706(19) 0.0639(12) Uani 1 1 d . . . . .
H30 H 0.3525 1.1255 0.1238 0.077 Uiso 1 1 calc R U . . .
C31 C 0.36849(18) 1.2112(3) 0.1800(2) 0.0691(13) Uani 1 1 d . . . . .
H31 H 0.3464 1.2495 0.1628 0.083 Uiso 1 1 calc R U . . .
C32 C 0.39712(19) 1.2305(3) 0.2284(2) 0.0722(13) Uani 1 1 d . . . . .
H32 H 0.3946 1.2820 0.2439 0.087 Uiso 1 1 calc R U . . .
C33 C 0.42934(18) 1.1751(3) 0.2543(2) 0.0697(13) Uani 1 1 d . . . . .
H33 H 0.4490 1.1883 0.2872 0.084 Uiso 1 1 calc R U . . .
C34 C 0.43213(16) 1.0993(3) 0.23066(18) 0.0599(11) Uani 1 1 d . . . . .
H34 H 0.4536 1.0606 0.2483 0.072 Uiso 1 1 calc R U . . .
C35 C 0.47462(14) 0.9718(3) 0.15155(15) 0.0494(10) Uani 1 1 d . . . . .
C36 C 0.49876(16) 0.8991(3) 0.16418(16) 0.0581(11) Uani 1 1 d . . . . .
H36 H 0.4811 0.8546 0.1756 0.070 Uiso 1 1 calc R U . . .
C37 C 0.54830(17) 0.8927(3) 0.15986(18) 0.0678(13) Uani 1 1 d . . . . .
H37 H 0.5642 0.8432 0.1679 0.081 Uiso 1 1 calc R U . . .
C38 C 0.57530(17) 0.9566(3) 0.14417(18) 0.0684(14) Uani 1 1 d . . . . .
H38 H 0.6093 0.9510 0.1415 0.082 Uiso 1 1 calc R U . . .
C39 C 0.55224(17) 1.0280(3) 0.13248(18) 0.0656(13) Uani 1 1 d . . . . .
H39 H 0.5705 1.0724 0.1221 0.079 Uiso 1 1 calc R U . . .
C40 C 0.50264(15) 1.0362(3) 0.13568(17) 0.0556(11) Uani 1 1 d . . . . .
H40 H 0.4873 1.0861 0.1271 0.067 Uiso 1 1 calc R U . . .
C41 C 0.42776(14) 1.0968(3) 0.0088(2) 0.0697(14) Uani 1 1 d . . . . .
H41A H 0.4366 1.0421 -0.0016 0.084 Uiso 1 1 calc R U . . .
H41B H 0.4334 1.1001 0.0492 0.084 Uiso 1 1 calc R U . . .
C42 C 0.46260(13) 1.1543(3) -0.01451(17) 0.0512(10) Uani 1 1 d . . . . .
H42A H 0.4533 1.1596 -0.0544 0.061 Uiso 1 1 calc R U . . .
H42B H 0.4594 1.2074 0.0023 0.061 Uiso 1 1 calc R U . . .
C43 C 0.51531(14) 1.1275(3) -0.00448(19) 0.0590(11) Uani 1 1 d . . . . .
H43A H 0.5183 1.0730 -0.0192 0.071 Uiso 1 1 calc R U . . .
H43B H 0.5254 1.1257 0.0354 0.071 Uiso 1 1 calc R U . . .
C44 C 0.54923(13) 1.1840(2) -0.03161(16) 0.0495(9) Uani 1 1 d . . . . .
H44A H 0.5478 1.2373 -0.0146 0.059 Uiso 1 1 calc R U . . .
H44B H 0.5369 1.1895 -0.0708 0.059 Uiso 1 1 calc R U . . .
C45 C 0.36574(14) 0.8347(2) -0.04649(15) 0.0488(9) Uani 1 1 d . . . . .
C46 C 0.33781(14) 0.8955(3) -0.07424(16) 0.0543(10) Uani 1 1 d . . . . .
H46 H 0.3298 0.9420 -0.0551 0.065 Uiso 1 1 calc R U . . .
C47 C 0.32192(15) 0.8876(3) -0.12950(17) 0.0609(12) Uani 1 1 d . . . . .
H47 H 0.3028 0.9285 -0.1480 0.073 Uiso 1 1 calc R U . . .
C48 C 0.33375(16) 0.8209(3) -0.15752(18) 0.0647(12) Uani 1 1 d . . . . .
H48 H 0.3226 0.8161 -0.1953 0.078 Uiso 1 1 calc R U . . .
C49 C 0.36228(17) 0.7590(3) -0.13105(19) 0.0678(12) Uani 1 1 d . . . . .
H49 H 0.3708 0.7132 -0.1506 0.081 Uiso 1 1 calc R U . . .
C50 C 0.37741(16) 0.7678(3) -0.07510(17) 0.0601(11) Uani 1 1 d . . . . .
H50 H 0.3962 0.7267 -0.0564 0.072 Uiso 1 1 calc R U . . .
C51 C 0.35882(15) 0.7653(3) 0.05992(16) 0.0527(10) Uani 1 1 d . . . . .
C52 C 0.38126(15) 0.7327(3) 0.10767(16) 0.0572(11) Uani 1 1 d . . . . .
H52 H 0.4137 0.7486 0.1203 0.069 Uiso 1 1 calc R U . . .
C53 C 0.35784(17) 0.6774(3) 0.13791(19) 0.0683(13) Uani 1 1 d . . . . .
H53 H 0.3737 0.6569 0.1713 0.082 Uiso 1 1 calc R U . . .
C54 C 0.31107(18) 0.6523(3) 0.1189(2) 0.0760(15) Uani 1 1 d . . . . .
H54 H 0.2947 0.6143 0.1389 0.091 Uiso 1 1 calc R U . . .
C55 C 0.28880(17) 0.6832(3) 0.0708(2) 0.0830(17) Uani 1 1 d . . . . .
H55 H 0.2569 0.6656 0.0574 0.100 Uiso 1 1 calc R U . . .
C56 C 0.31177(15) 0.7396(3) 0.04134(19) 0.0664(13) Uani 1 1 d . . . . .
H56 H 0.2954 0.7608 0.0084 0.080 Uiso 1 1 calc R U . . .
P3 P 0.33910(5) 1.45990(8) 0.24206(6) 0.0702(4) Uani 1 1 d D . . . .
F5 F 0.38988(11) 1.4316(2) 0.27326(14) 0.1007(10) Uani 1 1 d D . . . .
F6 F 0.28811(12) 1.4879(2) 0.21131(13) 0.1012(10) Uani 1 1 d D . . . .
F1A F 0.3173(8) 1.4567(16) 0.2948(7) 0.0874(11) Uani 0.122(5) 1 d D . P A 1
F2A F 0.3545(10) 1.5521(11) 0.2505(12) 0.1243(18) Uani 0.122(5) 1 d D . P A 1
F3A F 0.3609(9) 1.4731(19) 0.1820(8) 0.1163(17) Uani 0.122(5) 1 d D . P A 1
F4A F 0.3269(9) 1.3749(10) 0.2263(12) 0.0999(13) Uani 0.122(5) 1 d D . P A 1
F1B F 0.32594(14) 1.5026(3) 0.29607(13) 0.0874(11) Uani 0.878(5) 1 d D . P A 2
F2B F 0.36389(18) 1.5370(3) 0.2234(2) 0.1243(18) Uani 0.878(5) 1 d D . P A 2
F3B F 0.34979(17) 1.4095(3) 0.19017(15) 0.1163(17) Uani 0.878(5) 1 d D . P A 2
F4B F 0.31362(15) 1.3811(2) 0.26382(18) 0.0999(13) Uani 0.878(5) 1 d D . P A 2
C58 C 0.4213(3) 1.3449(6) 0.0907(5) 0.206(6) Uani 1 1 d . . . B 3
H58A H 0.4207 1.3901 0.1160 0.309 Uiso 1 1 calc R U . B 3
H58B H 0.3904 1.3157 0.0893 0.309 Uiso 1 1 calc R U . B 3
H58C H 0.4259 1.3647 0.0541 0.309 Uiso 1 1 calc R U . B 3
C57 C 0.4630(3) 1.2901(5) 0.1106(3) 0.107(2) Uani 1 1 d . . . B 3
N3 N 0.4937(2) 1.2489(4) 0.1210(2) 0.1113(18) Uani 1 1 d . . . B 3
C59A C 0.5321(9) 0.6827(15) 0.1185(11) 0.239(11) Uani 0.447(7) 1 d D . P C 4
H59A H 0.5320 0.6653 0.0805 0.358 Uiso 0.447(7) 1 calc R U P C 4
H59B H 0.5098 0.6492 0.1369 0.358 Uiso 0.447(7) 1 calc R U P C 4
H59C H 0.5214 0.7384 0.1193 0.358 Uiso 0.447(7) 1 calc R U P C 4
C60A C 0.5830(7) 0.6755(12) 0.1476(8) 0.133(5) Uani 0.447(7) 1 d D . P C 4
N4A N 0.6102(5) 0.6829(10) 0.1876(8) 0.152(4) Uani 0.447(7) 1 d D . P C 4
C59B C 0.5769(11) 0.6380(13) 0.1546(7) 0.239(11) Uani 0.553(7) 1 d D . P C 5
H59D H 0.5524 0.6717 0.1694 0.358 Uiso 0.553(7) 1 calc R U P C 5
H59E H 0.5704 0.5820 0.1625 0.358 Uiso 0.553(7) 1 calc R U P C 5
H59F H 0.6095 0.6527 0.1716 0.358 Uiso 0.553(7) 1 calc R U P C 5
C60B C 0.5742(6) 0.6496(10) 0.0943(7) 0.133(5) Uani 0.553(7) 1 d D . P C 5
N4B N 0.5810(4) 0.6456(8) 0.0489(7) 0.152(4) Uani 0.553(7) 1 d D . P C 5
C61 C 0.4818(8) 0.5664(16) 0.2017(11) 0.37(3) Uani 0.5 1 d D . P D -1
H61A H 0.5063 0.5345 0.2240 0.556 Uiso 0.5 1 calc R U P D -1
H61B H 0.4492 0.5453 0.2056 0.556 Uiso 0.5 1 calc R U P D -1
H61C H 0.4879 0.5637 0.1632 0.556 Uiso 0.5 1 calc R U P D -1
C62 C 0.4849(8) 0.6536(16) 0.2212(10) 0.202(14) Uani 0.5 1 d D . P D -1
N5 N 0.4823(8) 0.7176(12) 0.2298(11) 0.227(13) Uani 0.5 1 d D . P D -1
C63 C 0.5092(9) 0.3836(11) 0.2726(7) 0.185(9) Uiso 0.5 1 d D . P E -1
H63A H 0.5078 0.3354 0.2948 0.278 Uiso 0.5 1 calc R U P E -1
H63B H 0.5360 0.3790 0.2497 0.278 Uiso 0.5 1 calc R U P E -1
H63C H 0.4783 0.3901 0.2492 0.278 Uiso 0.5 1 calc R U P E -1
O1 O 0.5174(7) 0.4526(12) 0.3083(9) 0.282(9) Uiso 0.5 1 d D . P E -1
H1 H 0.5172 0.4383 0.3410 0.423 Uiso 0.5 1 calc R U P E -1

loop_
_atom_site_aniso_label
_atom_site_aniso_U_11
_atom_site_aniso_U_22
_atom_site_aniso_U_33
_atom_site_aniso_U_23
_atom_site_aniso_U_13
_atom_site_aniso_U_12
Cu1 0.0341(4) 0.0610(4) 0.0518(4) 0.0137(3) 0.0068(3) -0.0025(2)
P1 0.0376(6) 0.0612(7) 0.0499(6) 0.0099(5) 0.0068(4) -0.0006(5)
N1 0.0365(18) 0.0559(19) 0.0489(19) 0.0108(14) 0.0091(14) -0.0010(14)
N2 0.0320(17) 0.057(2) 0.0561(19) 0.0098(15) 0.0093(14) -0.0022(14)
P2 0.0335(5) 0.0582(6) 0.0508(6) 0.0125(4) 0.0071(4) -0.0067(4)
C1 0.037(2) 0.058(2) 0.049(2) 0.0067(17) 0.0096(17) -0.0041(18)
C2 0.039(2) 0.055(2) 0.050(2) 0.0032(17) 0.0130(17) -0.0064(18)
C3 0.033(2) 0.047(2) 0.057(2) -0.0009(17) 0.0126(17) -0.0049(16)
C4 0.034(2) 0.047(2) 0.053(2) 0.0052(17) 0.0074(16) -0.0027(17)
C5 0.032(2) 0.048(2) 0.052(2) 0.0055(16) 0.0071(16) -0.0018(16)
C6 0.0321(19) 0.045(2) 0.050(2) 0.0060(16) 0.0073(16) -0.0033(16)
C7 0.036(2) 0.045(2) 0.051(2) 0.0031(16) 0.0096(16) -0.0014(16)
C8 0.040(2) 0.055(2) 0.055(2) 0.0078(18) 0.0009(17) -0.0022(18)
C9 0.031(2) 0.057(2) 0.064(3) 0.0041(19) 0.0034(17) -0.0070(17)
C10 0.038(2) 0.057(2) 0.063(3) 0.0168(19) 0.0106(18) -0.0052(18)
C11 0.038(2) 0.053(2) 0.060(2) 0.0127(19) 0.0093(18) -0.0083(18)
C12 0.040(2) 0.045(2) 0.049(2) 0.0053(16) 0.0058(16) 0.0002(17)
C13 0.038(2) 0.050(2) 0.068(3) 0.0082(19) 0.0094(19) -0.0066(17)
C14 0.046(3) 0.066(3) 0.069(3) 0.011(2) 0.003(2) -0.012(2)
C15 0.048(3) 0.080(3) 0.090(4) 0.019(3) -0.013(2) -0.015(2)
C16 0.033(2) 0.090(4) 0.122(5) 0.028(3) 0.002(3) -0.013(2)
C17 0.042(3) 0.100(4) 0.106(4) 0.019(3) 0.024(3) -0.001(3)
C18 0.041(2) 0.073(3) 0.074(3) 0.007(2) 0.019(2) -0.001(2)
C19 0.036(2) 0.048(2) 0.050(2) 0.0060(16) 0.0082(16) 0.0002(16)
C20 0.066(3) 0.058(3) 0.051(2) 0.0024(19) 0.003(2) -0.002(2)
C21 0.084(4) 0.048(3) 0.076(3) 0.008(2) 0.002(3) -0.002(2)
C22 0.058(3) 0.064(3) 0.065(3) 0.016(2) -0.001(2) -0.002(2)
C23 0.065(3) 0.070(3) 0.052(2) 0.004(2) -0.002(2) -0.001(2)
C24 0.059(3) 0.061(3) 0.055(2) 0.0031(19) 0.000(2) -0.004(2)
C25 0.037(2) 0.071(3) 0.063(3) 0.019(2) 0.0112(19) -0.0049(19)
C26 0.049(3) 0.078(3) 0.056(3) 0.007(2) 0.015(2) 0.003(2)
C27 0.049(3) 0.082(3) 0.058(3) 0.008(2) 0.010(2) -0.009(2)
C28 0.049(3) 0.077(3) 0.052(2) 0.015(2) 0.0077(19) -0.009(2)
C29 0.042(2) 0.067(3) 0.059(3) 0.008(2) 0.0118(19) -0.001(2)
C30 0.049(3) 0.073(3) 0.070(3) 0.009(2) 0.010(2) 0.003(2)
C31 0.062(3) 0.068(3) 0.080(3) 0.011(3) 0.022(3) 0.006(2)
C32 0.074(3) 0.056(3) 0.092(4) 0.000(2) 0.030(3) 0.001(2)
C33 0.064(3) 0.073(3) 0.073(3) -0.007(2) 0.013(2) 0.001(3)
C34 0.054(3) 0.063(3) 0.064(3) -0.001(2) 0.011(2) 0.002(2)
C35 0.033(2) 0.074(3) 0.041(2) -0.0004(18) 0.0002(16) 0.0001(19)
C36 0.048(2) 0.072(3) 0.052(2) 0.000(2) 0.0002(19) 0.001(2)
C37 0.052(3) 0.090(4) 0.059(3) -0.012(2) -0.004(2) 0.018(3)
C38 0.043(3) 0.113(4) 0.050(3) -0.009(2) 0.008(2) 0.001(3)
C39 0.048(3) 0.097(4) 0.052(3) 0.005(2) 0.008(2) -0.008(2)
C40 0.039(2) 0.074(3) 0.054(2) 0.009(2) 0.0057(18) -0.004(2)
C41 0.031(2) 0.083(3) 0.095(3) 0.043(3) 0.007(2) -0.005(2)
C42 0.033(2) 0.064(3) 0.057(2) 0.0122(19) 0.0088(17) -0.0048(18)
C43 0.031(2) 0.068(3) 0.079(3) 0.026(2) 0.0099(19) -0.0019(19)
C44 0.038(2) 0.056(2) 0.055(2) 0.0099(18) 0.0092(17) -0.0051(18)
C45 0.040(2) 0.057(2) 0.051(2) 0.0095(18) 0.0092(17) -0.0067(18)
C46 0.037(2) 0.075(3) 0.052(2) 0.009(2) 0.0085(18) -0.004(2)
C47 0.037(2) 0.091(3) 0.054(2) 0.014(2) 0.0059(19) -0.003(2)
C48 0.052(3) 0.092(4) 0.050(2) -0.002(2) 0.008(2) -0.022(3)
C49 0.070(3) 0.073(3) 0.062(3) -0.002(2) 0.016(2) -0.015(3)
C50 0.058(3) 0.063(3) 0.059(3) 0.007(2) 0.007(2) -0.015(2)
C51 0.044(2) 0.060(3) 0.055(2) 0.0112(19) 0.0110(18) -0.0060(19)
C52 0.049(3) 0.065(3) 0.058(3) 0.015(2) 0.009(2) -0.006(2)
C53 0.065(3) 0.072(3) 0.069(3) 0.022(2) 0.009(2) -0.014(2)
C54 0.059(3) 0.086(4) 0.085(3) 0.036(3) 0.018(3) -0.013(3)
C55 0.047(3) 0.106(4) 0.095(4) 0.038(3) 0.003(3) -0.026(3)
C56 0.044(2) 0.078(3) 0.076(3) 0.030(2) 0.002(2) -0.015(2)
P3 0.0732(9) 0.0653(8) 0.0738(9) -0.0032(6) 0.0159(7) 0.0095(6)
F5 0.075(2) 0.105(2) 0.119(3) -0.005(2) 0.0001(18) 0.0165(19)
F6 0.092(2) 0.115(3) 0.095(2) 0.0120(19) 0.0015(18) 0.031(2)
F1A 0.109(3) 0.082(3) 0.073(2) -0.0077(19) 0.0190(18) 0.019(2)
F2A 0.126(4) 0.119(3) 0.130(4) 0.054(3) 0.027(3) -0.023(3)
F3A 0.156(4) 0.123(4) 0.072(2) -0.020(2) 0.021(2) 0.043(3)
F4A 0.110(3) 0.080(2) 0.110(3) 0.011(2) 0.016(2) -0.013(2)
F1B 0.109(3) 0.082(3) 0.073(2) -0.0077(19) 0.0190(18) 0.019(2)
F2B 0.126(4) 0.119(3) 0.130(4) 0.054(3) 0.027(3) -0.023(3)
F3B 0.156(4) 0.123(4) 0.072(2) -0.020(2) 0.021(2) 0.043(3)
F4B 0.110(3) 0.080(2) 0.110(3) 0.011(2) 0.016(2) -0.013(2)
C58 0.102(6) 0.222(11) 0.311(13) 0.146(10) 0.098(7) 0.076(7)
C57 0.093(5) 0.113(5) 0.121(5) 0.032(4) 0.035(4) 0.007(4)
N3 0.087(4) 0.112(4) 0.136(5) 0.042(4) 0.016(3) 0.021(3)
C59A 0.33(3) 0.128(16) 0.26(3) 0.011(13) 0.03(2) -0.098(18)
C60A 0.110(9) 0.112(10) 0.176(15) 0.040(10) 0.013(11) -0.052(7)
N4A 0.079(6) 0.121(8) 0.251(13) 0.042(8) -0.010(7) -0.013(5)
C59B 0.33(3) 0.128(16) 0.26(3) 0.011(13) 0.03(2) -0.098(18)
C60B 0.110(9) 0.112(10) 0.176(15) 0.040(10) 0.013(11) -0.052(7)
N4B 0.079(6) 0.121(8) 0.251(13) 0.042(8) -0.010(7) -0.013(5)
C61 0.118(19) 0.50(6) 0.51(6) 0.40(6) 0.10(3) 0.03(3)
C62 0.120(18) 0.21(3) 0.29(3) 0.15(3) 0.079(17) 0.01(2)
N5 0.17(2) 0.148(15) 0.36(4) 0.13(2) 0.033(18) 0.004(14)

loop_
_atom_type_symbol
_atom_type_description
_atom_type_scat_dispersion_real
_atom_type_scat_dispersion_imag
_atom_type_scat_source
C C 0.0181 0.0091 'International Tables Vol C Tables 4.2.6.8 and 6.1.1.4'
H H 0.0000 0.0000 'International Tables Vol C Tables 4.2.6.8 and 6.1.1.4'
N N 0.0311 0.0180 'International Tables Vol C Tables 4.2.6.8 and 6.1.1.4'
F F 0.0727 0.0534 'International Tables Vol C Tables 4.2.6.8 and 6.1.1.4'
P P 0.2955 0.4335 'International Tables Vol C Tables 4.2.6.8 and 6.1.1.4'
Cu Cu -1.9646 0.5888 'International Tables Vol C Tables 4.2.6.8 and 6.1.1.4'
O O 0.0492 0.0322 'International Tables Vol C Tables 4.2.6.8 and 6.1.1.4'

loop_
_geom_angle_atom_site_label_1
_geom_angle_atom_site_label_2
_geom_angle_atom_site_label_3
_geom_angle
_geom_angle_site_symmetry_1
_geom_angle_site_symmetry_3
_geom_angle_publ_flag
N2 Cu1 N1 78.73(12) . . yes
N2 Cu1 P1 121.02(10) . . yes
N1 Cu1 P1 114.96(9) . . yes
N2 Cu1 P2 115.47(10) . . yes
N1 Cu1 P2 107.76(9) . . yes
P1 Cu1 P2 113.38(4) . . yes
C29 P1 C35 101.59(19) . . yes
C29 P1 C28 103.2(2) . . yes
C35 P1 C28 101.83(19) . . yes
C29 P1 Cu1 117.69(15) . . yes
C35 P1 Cu1 115.02(13) . . yes
C28 P1 Cu1 115.25(15) . . yes
C1 N1 C5 117.8(3) . . ?
C1 N1 Cu1 129.1(3) . . ?
C5 N1 Cu1 112.9(2) . . ?
C10 N2 C6 118.1(3) . . ?
C10 N2 Cu1 128.0(3) . . ?
C6 N2 Cu1 113.4(2) . . ?
C51 P2 C44 101.18(18) . 5_675 yes
C51 P2 C45 103.88(18) . . yes
C44 P2 C45 103.28(18) 5_675 . yes
C51 P2 Cu1 107.12(14) . . yes
C44 P2 Cu1 120.61(14) 5_675 . yes
C45 P2 Cu1 118.33(14) . . yes
N1 C1 C2 121.9(4) . . ?
N1 C1 C25 115.4(3) . . ?
C2 C1 C25 122.6(3) . . ?
C3 C2 C1 121.2(3) . . ?
C3 C2 H2 119.4 . . ?
C1 C2 H2 119.4 . . ?
C2 C3 C4 117.6(3) . . ?
C2 C3 C13 118.9(3) . . ?
C4 C3 C13 123.4(4) . . ?
C5 C4 C3 117.8(3) . . ?
C5 C4 C9 118.0(3) . . ?
C3 C4 C9 124.1(3) . . ?
N1 C5 C4 123.2(3) . . ?
N1 C5 C6 116.3(3) . . ?
C4 C5 C6 120.5(3) . . ?
N2 C6 C7 123.7(3) . . ?
N2 C6 C5 116.3(3) . . ?
C7 C6 C5 120.0(3) . . ?
C6 C7 C12 117.4(3) . . ?
C6 C7 C8 118.7(3) . . ?
C12 C7 C8 123.9(3) . . ?
C9 C8 C7 121.3(4) . . ?
C9 C8 H8 119.3 . . ?
C7 C8 H8 119.3 . . ?
C8 C9 C4 121.5(4) . . ?
C8 C9 H9 119.3 . . ?
C4 C9 H9 119.3 . . ?
N2 C10 C11 121.2(4) . . ?
N2 C10 C41 115.0(3) . . ?
C11 C10 C41 123.7(3) . . ?
C12 C11 C10 121.9(3) . . ?
C12 C11 H11 119.1 . . ?
C10 C11 H11 119.1 . . ?
C11 C12 C7 117.6(3) . . ?
C11 C12 C19 119.7(3) . . ?
C7 C12 C19 122.7(3) . . ?
C14 C13 C18 118.5(4) . . ?
C14 C13 C3 122.3(4) . . ?
C18 C13 C3 119.1(4) . . ?
C15 C14 C13 120.1(4) . . ?
C15 C14 H14 119.9 . . ?
C13 C14 H14 119.9 . . ?
C16 C15 C14 121.4(5) . . ?
C16 C15 H15 119.3 . . ?
C14 C15 H15 119.3 . . ?
C17 C16 C15 119.3(5) . . ?
C17 C16 H16 120.3 . . ?
C15 C16 H16 120.3 . . ?
C16 C17 C18 121.2(5) . . ?
C16 C17 H17 119.4 . . ?
C18 C17 H17 119.4 . . ?
C17 C18 C13 119.4(5) . . ?
C17 C18 H18 120.3 . . ?
C13 C18 H18 120.3 . . ?
C20 C19 C24 119.3(4) . . ?
C20 C19 C12 120.1(4) . . ?
C24 C19 C12 120.5(4) . . ?
C19 C20 C21 120.2(4) . . ?
C19 C20 H20 119.9 . . ?
C21 C20 H20 119.9 . . ?
C22 C21 C20 120.4(4) . . ?
C22 C21 H21 119.8 . . ?
C20 C21 H21 119.8 . . ?
C21 C22 C23 119.2(4) . . ?
C21 C22 H22 120.4 . . ?
C23 C22 H22 120.4 . . ?
C24 C23 C22 121.1(4) . . ?
C24 C23 H23 119.5 . . ?
C22 C23 H23 119.5 . . ?
C23 C24 C19 119.8(4) . . ?
C23 C24 H24 120.1 . . ?
C19 C24 H24 120.1 . . ?
C1 C25 C26 107.8(4) . . ?
C1 C25 H25A 110.2 . . ?
C26 C25 H25A 110.2 . . ?
C1 C25 H25B 110.2 . . ?
C26 C25 H25B 110.2 . . ?
H25A C25 H25B 108.5 . . ?
C27 C26 C25 114.2(4) . . ?
C27 C26 H26A 108.7 . . ?
C25 C26 H26A 108.7 . . ?
C27 C26 H26B 108.7 . . ?
C25 C26 H26B 108.7 . . ?
H26A C26 H26B 107.6 . . ?
C26 C27 C28 115.8(4) . . ?
C26 C27 H27A 108.3 . . ?
C28 C27 H27A 108.3 . . ?
C26 C27 H27B 108.3 . . ?
C28 C27 H27B 108.3 . . ?
H27A C27 H27B 107.4 . . ?
C27 C28 P1 116.1(3) . . ?
C27 C28 H28A 108.3 . . ?
P1 C28 H28A 108.3 . . ?
C27 C28 H28B 108.3 . . ?
P1 C28 H28B 108.3 . . ?
H28A C28 H28B 107.4 . . ?
C34 C29 C30 118.0(4) . . ?
C34 C29 P1 121.3(3) . . ?
C30 C29 P1 120.6(4) . . ?
C31 C30 C29 121.2(5) . . ?
C31 C30 H30 119.4 . . ?
C29 C30 H30 119.4 . . ?
C30 C31 C32 120.3(5) . . ?
C30 C31 H31 119.9 . . ?
C32 C31 H31 119.9 . . ?
C33 C32 C31 120.6(5) . . ?
C33 C32 H32 119.7 . . ?
C31 C32 H32 119.7 . . ?
C32 C33 C34 118.5(5) . . ?
C32 C33 H33 120.7 . . ?
C34 C33 H33 120.7 . . ?
C29 C34 C33 121.3(4) . . ?
C29 C34 H34 119.3 . . ?
C33 C34 H34 119.3 . . ?
C40 C35 C36 117.8(4) . . ?
C40 C35 P1 119.6(3) . . ?
C36 C35 P1 122.5(3) . . ?
C37 C36 C35 119.7(4) . . ?
C37 C36 H36 120.1 . . ?
C35 C36 H36 120.1 . . ?
C38 C37 C36 121.8(5) . . ?
C38 C37 H37 119.1 . . ?
C36 C37 H37 119.1 . . ?
C39 C38 C37 118.9(4) . . ?
C39 C38 H38 120.5 . . ?
C37 C38 H38 120.5 . . ?
C38 C39 C40 120.9(5) . . ?
C38 C39 H39 119.6 . . ?
C40 C39 H39 119.6 . . ?
C39 C40 C35 120.9(4) . . ?
C39 C40 H40 119.5 . . ?
C35 C40 H40 119.5 . . ?
C10 C41 C42 117.8(3) . . ?
C10 C41 H41A 107.9 . . ?
C42 C41 H41A 107.9 . . ?
C10 C41 H41B 107.9 . . ?
C42 C41 H41B 107.9 . . ?
H41A C41 H41B 107.2 . . ?
C43 C42 C41 112.7(3) . . ?
C43 C42 H42A 109.1 . . ?
C41 C42 H42A 109.1 . . ?
C43 C42 H42B 109.1 . . ?
C41 C42 H42B 109.1 . . ?
H42A C42 H42B 107.8 . . ?
C42 C43 C44 111.5(3) . . ?
C42 C43 H43A 109.3 . . ?
C44 C43 H43A 109.3 . . ?
C42 C43 H43B 109.3 . . ?
C44 C43 H43B 109.3 . . ?
H43A C43 H43B 108.0 . . ?
C43 C44 P2 114.5(3) . 5_675 ?
C43 C44 H44A 108.6 . . ?
P2 C44 H44A 108.6 5_675 . ?
C43 C44 H44B 108.6 . . ?
P2 C44 H44B 108.6 5_675 . ?
H44A C44 H44B 107.6 . . ?
C50 C45 C46 119.2(4) . . ?
C50 C45 P2 122.1(3) . . ?
C46 C45 P2 118.7(3) . . ?
C47 C46 C45 120.1(4) . . ?
C47 C46 H46 119.9 . . ?
C45 C46 H46 119.9 . . ?
C48 C47 C46 120.2(4) . . ?
C48 C47 H47 119.9 . . ?
C46 C47 H47 119.9 . . ?
C47 C48 C49 121.2(4) . . ?
C47 C48 H48 119.4 . . ?
C49 C48 H48 119.4 . . ?
C50 C49 C48 117.7(4) . . ?
C50 C49 H49 121.2 . . ?
C48 C49 H49 121.2 . . ?
C45 C50 C49 121.6(4) . . ?
C45 C50 H50 119.2 . . ?
C49 C50 H50 119.2 . . ?
C52 C51 C56 118.1(4) . . ?
C52 C51 P2 120.8(3) . . ?
C56 C51 P2 120.7(3) . . ?
C51 C52 C53 121.9(4) . . ?
C51 C52 H52 119.1 . . ?
C53 C52 H52 119.1 . . ?
C54 C53 C52 119.4(4) . . ?
C54 C53 H53 120.3 . . ?
C52 C53 H53 120.3 . . ?
C55 C54 C53 119.2(4) . . ?
C55 C54 H54 120.4 . . ?
C53 C54 H54 120.4 . . ?
C54 C55 C56 121.4(4) . . ?
C54 C55 H55 119.3 . . ?
C56 C55 H55 119.3 . . ?
C55 C56 C51 120.1(4) . . ?
C55 C56 H56 120.0 . . ?
C51 C56 H56 120.0 . . ?
F1A P3 F4A 95.2(12) . . ?
F2B P3 F3B 94.5(3) . . ?
F2B P3 F1B 91.1(2) . . ?
F3B P3 F1B 174.3(3) . . ?
F1A P3 F6 90.3(9) . . ?
F4A P3 F6 89.8(9) . . ?
F2B P3 F6 90.4(2) . . ?
F3B P3 F6 90.4(2) . . ?
F1B P3 F6 89.6(2) . . ?
F1A P3 F5 89.2(9) . . ?
F4A P3 F5 90.1(9) . . ?
F2B P3 F5 89.9(2) . . ?
F3B P3 F5 89.9(2) . . ?
F1B P3 F5 90.1(2) . . ?
F6 P3 F5 179.5(2) . . ?
F1A P3 F2A 92.8(12) . . ?
F4A P3 F2A 171.9(14) . . ?
F6 P3 F2A 89.1(10) . . ?
F5 P3 F2A 91.1(10) . . ?
F2B P3 F4B 177.8(3) . . ?
F3B P3 F4B 87.5(2) . . ?
F1B P3 F4B 86.9(2) . . ?
F6 P3 F4B 90.3(2) . . ?
F5 P3 F4B 89.3(2) . . ?
F1A P3 F3A 173.9(12) . . ?
F4A P3 F3A 89.4(12) . . ?
F6 P3 F3A 85.7(8) . . ?
F5 P3 F3A 94.7(8) . . ?
F2A P3 F3A 82.5(11) . . ?
C57 C58 H58A 109.5 . . ?
C57 C58 H58B 109.5 . . ?
H58A C58 H58B 109.5 . . ?
C57 C58 H58C 109.5 . . ?
H58A C58 H58C 109.5 . . ?
H58B C58 H58C 109.5 . . ?
N3 C57 C58 174.7(9) . . ?
C60A C59A H59A 109.4 . . ?
C60A C59A H59B 109.5 . . ?
H59A C59A H59B 109.5 . . ?
C60A C59A H59C 109.5 . . ?
H59A C59A H59C 109.5 . . ?
H59B C59A H59C 109.5 . . ?
N4A C60A C59A 150(2) . . ?
C60B C59B H59D 109.5 . . ?
C60B C59B H59E 109.5 . . ?
H59D C59B H59E 109.5 . . ?
C60B C59B H59F 109.5 . . ?
H59D C59B H59F 109.5 . . ?
H59E C59B H59F 109.5 . . ?
N4B C60B C59B 164(2) . . ?
C62 C61 H61A 109.5 . . ?
C62 C61 H61B 109.5 . . ?
H61A C61 H61B 109.5 . . ?
C62 C61 H61C 109.5 . . ?
H61A C61 H61C 109.5 . . ?
H61B C61 H61C 109.5 . . ?
N5 C62 C61 171(3) . . ?
O1 C63 H63A 109.5 . . ?
O1 C63 H63B 109.5 . . ?
H63A C63 H63B 109.5 . . ?
O1 C63 H63C 109.5 . . ?
H63A C63 H63C 109.5 . . ?
H63B C63 H63C 109.5 . . ?
C63 O1 H1 109.5 . . ?

loop_
_geom_bond_atom_site_label_1
_geom_bond_atom_site_label_2
_geom_bond_distance
_geom_bond_site_symmetry_2
_geom_bond_publ_flag
Cu1 N2 2.088(3) . ?
Cu1 N1 2.103(3) . ?
Cu1 P1 2.2539(12) . yes
Cu1 P2 2.2758(13) . yes
P1 C29 1.807(5) . yes
P1 C35 1.826(4) . yes
P1 C28 1.855(4) . yes
N1 C1 1.343(4) . ?
N1 C5 1.366(5) . ?
N2 C10 1.335(4) . ?
N2 C6 1.370(4) . ?
P2 C51 1.830(4) . yes
P2 C44 1.834(4) 5_675 yes
P2 C45 1.837(4) . yes
C1 C2 1.402(5) . ?
C1 C25 1.503(5) . yes
C2 C3 1.376(5) . ?
C2 H2 0.9500 . ?
C3 C4 1.426(5) . ?
C3 C13 1.485(5) . ?
C4 C5 1.408(5) . ?
C4 C9 1.438(5) . ?
C5 C6 1.446(5) . ?
C6 C7 1.400(5) . ?
C7 C12 1.426(5) . ?
C7 C8 1.435(5) . ?
C8 C9 1.362(5) . ?
C8 H8 0.9500 . ?
C9 H9 0.9500 . ?
C10 C11 1.398(5) . ?
C10 C41 1.502(5) . yes
C11 C12 1.375(5) . ?
C11 H11 0.9500 . ?
C12 C19 1.499(5) . ?
C13 C14 1.402(6) . ?
C13 C18 1.404(6) . ?
C14 C15 1.374(6) . ?
C14 H14 0.9500 . ?
C15 C16 1.368(7) . ?
C15 H15 0.9500 . ?
C16 C17 1.371(8) . ?
C16 H16 0.9500 . ?
C17 C18 1.391(6) . ?
C17 H17 0.9500 . ?
C18 H18 0.9500 . ?
C19 C20 1.371(5) . ?
C19 C24 1.394(5) . ?
C20 C21 1.397(6) . ?
C20 H20 0.9500 . ?
C21 C22 1.368(6) . ?
C21 H21 0.9500 . ?
C22 C23 1.383(6) . ?
C22 H22 0.9500 . ?
C23 C24 1.372(6) . ?
C23 H23 0.9500 . ?
C24 H24 0.9500 . ?
C25 C26 1.580(6) . ?
C25 H25A 0.9900 . ?
C25 H25B 0.9900 . ?
C26 C27 1.496(6) . ?
C26 H26A 0.9900 . ?
C26 H26B 0.9900 . ?
C27 C28 1.529(6) . ?
C27 H27A 0.9900 . ?
C27 H27B 0.9900 . ?
C28 H28A 0.9900 . ?
C28 H28B 0.9900 . ?
C29 C34 1.398(6) . ?
C29 C30 1.404(6) . ?
C30 C31 1.365(7) . ?
C30 H30 0.9500 . ?
C31 C32 1.392(7) . ?
C31 H31 0.9500 . ?
C32 C33 1.390(7) . ?
C32 H32 0.9500 . ?
C33 C34 1.403(6) . ?
C33 H33 0.9500 . ?
C34 H34 0.9500 . ?
C35 C40 1.407(5) . ?
C35 C36 1.408(6) . ?
C36 C37 1.385(6) . ?
C36 H36 0.9500 . ?
C37 C38 1.382(7) . ?
C37 H37 0.9500 . ?
C38 C39 1.372(7) . ?
C38 H38 0.9500 . ?
C39 C40 1.384(6) . ?
C39 H39 0.9500 . ?
C40 H40 0.9500 . ?
C41 C42 1.516(5) . ?
C41 H41A 0.9900 . ?
C41 H41B 0.9900 . ?
C42 C43 1.514(5) . ?
C42 H42A 0.9900 . ?
C42 H42B 0.9900 . ?
C43 C44 1.533(5) . ?
C43 H43A 0.9900 . ?
C43 H43B 0.9900 . ?
C44 P2 1.834(4) 5_675 ?
C44 H44A 0.9900 . ?
C44 H44B 0.9900 . ?
C45 C50 1.380(6) . ?
C45 C46 1.408(6) . ?
C46 C47 1.387(5) . ?
C46 H46 0.9500 . ?
C47 C48 1.371(7) . ?
C47 H47 0.9500 . ?
C48 C49 1.416(7) . ?
C48 H48 0.9500 . ?
C49 C50 1.400(6) . ?
C49 H49 0.9500 . ?
C50 H50 0.9500 . ?
C51 C52 1.378(5) . ?
C51 C56 1.395(5) . ?
C52 C53 1.391(5) . ?
C52 H52 0.9500 . ?
C53 C54 1.387(6) . ?
C53 H53 0.9500 . ?
C54 C55 1.372(6) . ?
C54 H54 0.9500 . ?
C55 C56 1.386(6) . ?
C55 H55 0.9500 . ?
C56 H56 0.9500 . ?
P3 F1A 1.487(16) . ?
P3 F4A 1.506(16) . ?
P3 F2B 1.555(4) . ?
P3 F3B 1.584(4) . ?
P3 F1B 1.585(3) . ?
P3 F6 1.592(3) . ?
P3 F5 1.592(3) . ?
P3 F2A 1.611(18) . ?
P3 F4B 1.614(4) . ?
P3 F3A 1.668(17) . ?
C58 C57 1.509(10) . ?
C58 H58A 0.9800 . ?
C58 H58B 0.9800 . ?
C58 H58C 0.9800 . ?
C57 N3 1.100(7) . ?
C59A C60A 1.508(9) . ?
C59A H59A 0.9800 . ?
C59A H59B 0.9800 . ?
C59A H59C 0.9800 . ?
C60A N4A 1.174(9) . ?
C59B C60B 1.489(8) . ?
C59B H59D 0.9800 . ?
C59B H59E 0.9800 . ?
C59B H59F 0.9800 . ?
C60B N4B 1.154(8) . ?
C61 C62 1.54(2) . ?
C61 H61A 0.9800 . ?
C61 H61B 0.9800 . ?
C61 H61C 0.9800 . ?
C62 N5 1.10(2) . ?
C63 O1 1.455(10) . ?
C63 H63A 0.9800 . ?
C63 H63B 0.9800 . ?
C63 H63C 0.9800 . ?
O1 H1 0.8400 . ?

loop_
_geom_torsion_atom_site_label_1
_geom_torsion_atom_site_label_2
_geom_torsion_atom_site_label_3
_geom_torsion_atom_site_label_4
_geom_torsion
_geom_torsion_site_symmetry_1
_geom_torsion_site_symmetry_4
C5 N1 C1 C2 6.0(6) . .
Cu1 N1 C1 C2 -168.7(3) . .
C5 N1 C1 C25 -170.2(4) . .
Cu1 N1 C1 C25 15.1(5) . .
N1 C1 C2 C3 -1.1(6) . .
C25 C1 C2 C3 174.9(4) . .
C1 C2 C3 C4 -3.9(6) . .
C1 C2 C3 C13 177.8(4) . .
C2 C3 C4 C5 3.9(5) . .
C13 C3 C4 C5 -177.9(4) . .
C2 C3 C4 C9 -172.9(4) . .
C13 C3 C4 C9 5.3(6) . .
C1 N1 C5 C4 -6.0(6) . .
Cu1 N1 C5 C4 169.5(3) . .
C1 N1 C5 C6 172.4(3) . .
Cu1 N1 C5 C6 -12.1(4) . .
C3 C4 C5 N1 1.0(6) . .
C9 C4 C5 N1 178.0(4) . .
C3 C4 C5 C6 -177.3(3) . .
C9 C4 C5 C6 -0.3(6) . .
C10 N2 C6 C7 1.2(6) . .
Cu1 N2 C6 C7 -171.5(3) . .
C10 N2 C6 C5 -177.2(3) . .
Cu1 N2 C6 C5 10.1(4) . .
N1 C5 C6 N2 1.4(5) . .
C4 C5 C6 N2 179.9(3) . .
N1 C5 C6 C7 -177.1(3) . .
C4 C5 C6 C7 1.4(6) . .
N2 C6 C7 C12 -1.2(6) . .
C5 C6 C7 C12 177.1(3) . .
N2 C6 C7 C8 179.6(3) . .
C5 C6 C7 C8 -2.0(6) . .
C6 C7 C8 C9 1.6(6) . .
C12 C7 C8 C9 -177.5(4) . .
C7 C8 C9 C4 -0.5(6) . .
C5 C4 C9 C8 -0.1(6) . .
C3 C4 C9 C8 176.7(4) . .
C6 N2 C10 C11 1.4(6) . .
Cu1 N2 C10 C11 172.9(3) . .
C6 N2 C10 C41 -175.9(4) . .
Cu1 N2 C10 C41 -4.3(6) . .
N2 C10 C11 C12 -4.1(7) . .
C41 C10 C11 C12 173.0(4) . .
C10 C11 C12 C7 3.9(6) . .
C10 C11 C12 C19 -177.3(4) . .
C6 C7 C12 C11 -1.3(5) . .
C8 C7 C12 C11 177.8(4) . .
C6 C7 C12 C19 179.9(3) . .
C8 C7 C12 C19 -1.0(6) . .
C2 C3 C13 C14 -130.9(4) . .
C4 C3 C13 C14 50.9(6) . .
C2 C3 C13 C18 43.9(6) . .
C4 C3 C13 C18 -134.3(4) . .
C18 C13 C14 C15 -0.9(7) . .
C3 C13 C14 C15 173.9(4) . .
C13 C14 C15 C16 1.6(8) . .
C14 C15 C16 C17 -0.7(8) . .
C15 C16 C17 C18 -0.9(9) . .
C16 C17 C18 C13 1.5(8) . .
C14 C13 C18 C17 -0.6(7) . .
C3 C13 C18 C17 -175.6(4) . .
C11 C12 C19 C20 -63.8(5) . .
C7 C12 C19 C20 114.9(4) . .
C11 C12 C19 C24 112.5(4) . .
C7 C12 C19 C24 -68.7(5) . .
C24 C19 C20 C21 -0.7(6) . .
C12 C19 C20 C21 175.7(4) . .
C19 C20 C21 C22 -0.7(7) . .
C20 C21 C22 C23 0.9(7) . .
C21 C22 C23 C24 0.2(7) . .
C22 C23 C24 C19 -1.7(7) . .
C20 C19 C24 C23 1.9(6) . .
C12 C19 C24 C23 -174.5(4) . .
N1 C1 C25 C26 73.6(4) . .
C2 C1 C25 C26 -102.6(4) . .
C1 C25 C26 C27 -153.9(3) . .
C25 C26 C27 C28 58.3(5) . .
C26 C27 C28 P1 45.3(5) . .
C29 P1 C28 C27 51.3(4) . .
C35 P1 C28 C27 156.4(3) . .
Cu1 P1 C28 C27 -78.4(4) . .
C35 P1 C29 C34 -48.6(4) . .
C28 P1 C29 C34 56.6(4) . .
Cu1 P1 C29 C34 -175.2(3) . .
C35 P1 C29 C30 130.8(3) . .
C28 P1 C29 C30 -124.0(4) . .
Cu1 P1 C29 C30 4.2(4) . .
C34 C29 C30 C31 0.1(6) . .
P1 C29 C30 C31 -179.3(3) . .
C29 C30 C31 C32 0.6(7) . .
C30 C31 C32 C33 -0.5(7) . .
C31 C32 C33 C34 -0.4(7) . .
C30 C29 C34 C33 -0.9(6) . .
P1 C29 C34 C33 178.5(3) . .
C32 C33 C34 C29 1.1(7) . .
C29 P1 C35 C40 -44.8(4) . .
C28 P1 C35 C40 -151.2(3) . .
Cu1 P1 C35 C40 83.4(3) . .
C29 P1 C35 C36 139.7(3) . .
C28 P1 C35 C36 33.3(4) . .
Cu1 P1 C35 C36 -92.0(3) . .
C40 C35 C36 C37 -1.0(6) . .
P1 C35 C36 C37 174.5(3) . .
C35 C36 C37 C38 1.0(6) . .
C36 C37 C38 C39 -0.1(7) . .
C37 C38 C39 C40 -0.7(7) . .
C38 C39 C40 C35 0.7(7) . .
C36 C35 C40 C39 0.2(6) . .
P1 C35 C40 C39 -175.5(3) . .
N2 C10 C41 C42 -177.3(4) . .
C11 C10 C41 C42 5.5(7) . .
C10 C41 C42 C43 -168.2(4) . .
C41 C42 C43 C44 176.4(4) . .
C42 C43 C44 P2 -175.2(3) . 5_675
C51 P2 C45 C50 -62.2(4) . .
C44 P2 C45 C50 43.1(4) 5_675 .
Cu1 P2 C45 C50 179.2(3) . .
C51 P2 C45 C46 119.4(3) . .
C44 P2 C45 C46 -135.3(3) 5_675 .
Cu1 P2 C45 C46 0.9(4) . .
C50 C45 C46 C47 0.6(6) . .
P2 C45 C46 C47 179.0(3) . .
C45 C46 C47 C48 -0.7(6) . .
C46 C47 C48 C49 -0.1(6) . .
C47 C48 C49 C50 0.9(6) . .
C46 C45 C50 C49 0.2(6) . .
P2 C45 C50 C49 -178.2(3) . .
C48 C49 C50 C45 -0.9(6) . .
C44 P2 C51 C52 43.3(4) 5_675 .
C45 P2 C51 C52 150.2(4) . .
Cu1 P2 C51 C52 -83.9(4) . .
C44 P2 C51 C56 -144.2(4) 5_675 .
C45 P2 C51 C56 -37.3(4) . .
Cu1 P2 C51 C56 88.7(4) . .
C56 C51 C52 C53 -1.7(7) . .
P2 C51 C52 C53 171.0(4) . .
C51 C52 C53 C54 1.8(7) . .
C52 C53 C54 C55 -0.5(8) . .
C53 C54 C55 C56 -0.9(9) . .
C54 C55 C56 C51 1.0(8) . .
C52 C51 C56 C55 0.3(7) . .
P2 C51 C56 C55 -172.4(4) . .
